data_7709328
loop_
_publ_author_name
'Greenacre, Victoria K.'
'Hector, Andrew L.'
'Huang, Ruomeng'
'Levason, William'
'Sethi, Vikesh'
'Reid, Gillian'

_publ_section_title
;
 Tungsten(vi) selenide tetrachloride, WSeCl4 -- synthesis, properties,
 coordination complexes and application of [WSeCl4(SenBu2)] for CVD growth
 of WSe2 thin films
;
_journal_name_full 'Dalton Transactions'
_journal_paper_doi 10.1039/D1DT03980F
_journal_year 2022
_chemical_formula_moiety 'C4 H12 Cl6 S2 Se3 W2'
_chemical_formula_sum 'C4 H12 Cl6 S2 Se3 W2'
_chemical_formula_weight 941.54
_chemical_properties_physical Air-sensitive,Moisture-sensitive,Oxygen-sensitive
_space_group_crystal_system orthorhombic
_space_group_IT_number 62
_space_group_name_Hall '-P 2ac 2n'
_space_group_name_H-M_alt 'P n m a'
_atom_sites_solution_hydrogens geom
_audit_creation_date 2021-04-25
_audit_creation_method
;
Olex2 1.2
(compiled 2018.05.29 svn.r3508 for OlexSys, GUI svn.r5506)
;
_audit_update_record
;
2021-11-15 deposited with the CCDC.	2022-01-07 downloaded from the CCDC.
;
_cell_angle_alpha 90
_cell_angle_beta 90
_cell_angle_gamma 90
_cell_formula_units_Z 4
_cell_length_a 13.58820(13)
_cell_length_b 19.5279(2)
_cell_length_c 6.69716(7)
_cell_measurement_reflns_used 21668
_cell_measurement_temperature 100.00(10)
_cell_measurement_theta_max 70.2240
_cell_measurement_theta_min 6.4880
_cell_volume 1777.08(3)
_computing_cell_refinement 'CrysAlisPro 1.171.41.105a (Rigaku OD, 2021)'
_computing_data_collection 'CrysAlisPro 1.171.41.105a (Rigaku OD, 2021)'
_computing_data_reduction 'CrysAlisPro 1.171.41.105a (Rigaku OD, 2021)'
_computing_molecular_graphics 'Olex2 (Dolomanov et al., 2009)'
_computing_publication_material 'Olex2 (Dolomanov et al., 2009)'
_computing_structure_refinement 'ShelXL (Sheldrick, 2015)'
_diffrn_ambient_environment N~2~
_diffrn_ambient_temperature 100.00(10)
_diffrn_detector 'Hybrid Pixel Array Detector'
_diffrn_detector_area_resol_mean 10.0000
_diffrn_measured_fraction_theta_full 0.998
_diffrn_measured_fraction_theta_max 0.993
_diffrn_measurement_details
;
List of Runs (angles in degrees, time in seconds):

  # Type    Start    End  Width  t~exp~   \w     \q     \k     \f   Frames
#--------------------------------------------------------------------------
  1  \w   -157.00 -35.00   0.50    0.75    --  -90.00  59.00-106.64  244
  2  \w   -179.00  -1.00   0.50    0.75    --  -90.00  59.00  60.63  356
  3  \w   -179.00  -1.00   0.50    0.75    --  -90.00  59.00 169.17  356
  4  \w   -179.00  -1.00   0.50    0.75    --  -90.00  55.00-171.79  356
  5  \w   -179.00  -1.00   0.50    0.75    --  -90.00  52.00-136.98  356
  6  \w   -179.00  -1.00   0.50    0.75    --  -90.00  59.00 -19.37  356
  7  \w   -179.00  -1.00   0.50    0.75    --  -90.00  59.00 130.00  356
  8  \w   -179.00  -1.00   0.50    0.75    --  -90.00  56.00 -66.40  356
  9  \w   -157.00 -35.00   0.50    0.75    --  -90.00  59.00-106.64  244
 10  \w   -127.00 -36.00   0.50    0.75    --  -90.00  10.00  60.00  182
 11  \w   -178.00-152.00   0.50    0.75    --  -90.00  59.00  82.86   52
 12  \w   -142.00-116.00   0.50    0.75    --  -90.00  59.00  82.86   52
 13  \w    -55.00  -1.00   0.50    0.75    --  -90.00  59.00  82.86  108
 14  \w   -179.00-127.00   0.50    0.75    --  -90.00  10.00   0.00  104
 15  \w    -56.00 -19.00   0.50    0.75    --  -90.00  10.00   0.00   74
 16  \w   -174.00-148.00   0.50    0.75    --  -90.00  39.00 -30.00   52
 17  \w   -170.00-139.00   0.50    0.75    --  -90.00  10.00  60.00   62
 18  \w    -89.00  89.00   0.50    0.50    --    0.00  59.00  60.00  356
 19  \w    -89.00  89.00   0.50    0.50    --    0.00   0.00-180.00  356
;
_diffrn_measurement_device 'four-circle diffractometer'
_diffrn_measurement_device_type 'XtaLAB AFC11 (RCD3): quarter-chi single'
_diffrn_measurement_method '\w scans'
_diffrn_orient_matrix_type 'CrysAlisPro convention (1999,Acta A55,543-557)'
_diffrn_orient_matrix_UB_11 -0.0401948000
_diffrn_orient_matrix_UB_12 -0.0418192000
_diffrn_orient_matrix_UB_13 0.1772477000
_diffrn_orient_matrix_UB_21 -0.1043428000
_diffrn_orient_matrix_UB_22 0.0040833000
_diffrn_orient_matrix_UB_23 -0.0891072000
_diffrn_orient_matrix_UB_31 0.0189100000
_diffrn_orient_matrix_UB_32 -0.0667646000
_diffrn_orient_matrix_UB_33 -0.1163429000
_diffrn_radiation_monochromator mirror
_diffrn_radiation_probe x-ray
_diffrn_radiation_type CuK\a
_diffrn_radiation_wavelength 1.54184
_diffrn_reflns_av_R_equivalents 0.0376
_diffrn_reflns_av_unetI/netI 0.0125
_diffrn_reflns_Laue_measured_fraction_full 0.998
_diffrn_reflns_Laue_measured_fraction_max 0.993
_diffrn_reflns_limit_h_max 16
_diffrn_reflns_limit_h_min -16
_diffrn_reflns_limit_k_max 23
_diffrn_reflns_limit_k_min -23
_diffrn_reflns_limit_l_max 8
_diffrn_reflns_limit_l_min -8
_diffrn_reflns_number 30236
_diffrn_reflns_point_group_measured_fraction_full 0.998
_diffrn_reflns_point_group_measured_fraction_max 0.993
_diffrn_reflns_theta_full 67.684
_diffrn_reflns_theta_max 70.442
_diffrn_reflns_theta_min 6.515
_diffrn_source 'Rotating-anode X-ray tube'
_diffrn_source_type 'Rigaku (Cu) X-ray Source'
_exptl_absorpt_coefficient_mu 40.932
_exptl_absorpt_correction_T_max 1.00000
_exptl_absorpt_correction_T_min 0.32140
_exptl_absorpt_correction_type multi-scan
_exptl_absorpt_process_details
;
CrysAlisPro 1.171.41.105a (Rigaku Oxford Diffraction, 2021)
Empirical absorption correction using spherical harmonics,
implemented in SCALE3 ABSPACK scaling algorithm.
;
_exptl_crystal_colour 'brownish black'
_exptl_crystal_colour_modifier brownish
_exptl_crystal_colour_primary black
_exptl_crystal_density_diffrn 3.519
_exptl_crystal_description block
_exptl_crystal_F_000 1680
_exptl_crystal_size_max 0.07
_exptl_crystal_size_mid 0.06
_exptl_crystal_size_min 0.05
_refine_diff_density_max 2.427
_refine_diff_density_min -1.872
_refine_diff_density_rms 0.207
_refine_ls_extinction_method none
_refine_ls_goodness_of_fit_ref 1.188
_refine_ls_hydrogen_treatment constr
_refine_ls_matrix_type full
_refine_ls_number_parameters 84
_refine_ls_number_reflns 1743
_refine_ls_number_restraints 0
_refine_ls_restrained_S_all 1.188
_refine_ls_R_factor_all 0.0295
_refine_ls_R_factor_gt 0.0295
_refine_ls_shift/su_max 0.002
_refine_ls_shift/su_mean 0.000
_refine_ls_structure_factor_coef Fsqd
_refine_ls_weighting_details 'w=1/[\s^2^(Fo^2^)+(0.0225P)^2^+31.1694P] where P=(Fo^2^+2Fc^2^)/3'
_refine_ls_weighting_scheme calc
_refine_ls_wR_factor_gt 0.0705
_refine_ls_wR_factor_ref 0.0706
_reflns_Friedel_coverage 0.000
_reflns_number_gt 1738
_reflns_number_total 1743
_reflns_threshold_expression 'I > 2\s(I)'
_cod_data_source_file d1dt03980f3.cif
_cod_data_source_block vg9177_90_auto
_cod_original_cell_volume 1777.09(3)
_cod_database_code 7709328
_shelx_shelxl_version_number 2016/6
_chemical_oxdiff_formula 'W Se Cl4 O S C2 H6'
_chemical_oxdiff_usercomment 'black chunk'
_shelx_space_group_comment
;
The symmetry employed for this shelxl refinement is uniquely defined
by the following loop, which should always be used as a source of
symmetry information in preference to the above space-group names.
They are only intended as comments.
;
_shelx_estimated_absorpt_t_max 0.234
_shelx_estimated_absorpt_t_min 0.162
_diffrn_oxdiff_digest_frames
;
0175c9ee5bd0ec4854b0da1fe731646670000380e3a
;
_reflns_odcompleteness_completeness 99.79
_reflns_odcompleteness_iscentric 1
_reflns_odcompleteness_theta 68.13
_olex2_refinement_description
;
1. Fixed Uiso
 At 1.5 times of:
  All C(H,H,H) groups
2.a Idealised Me refined as rotating group:
 C1(H1A,H1B,H1C), C2(H2A,H2B,H2C)
;
_olex2_submission_special_instructions 'No special instructions were received'
_oxdiff_exptl_absorpt_empirical_details
;
Empirical correction (ABSPACK) includes:
- Absorption correction using spherical harmonics
- Frame scaling
;
_oxdiff_exptl_absorpt_empirical_full_max 2.578
_oxdiff_exptl_absorpt_empirical_full_min 0.604

loop_
_space_group_symop_operation_xyz
'x, y, z'
'-x+1/2, -y, z+1/2'
'-x, y+1/2, -z'
'x+1/2, -y+1/2, -z+1/2'
'-x, -y, -z'
'x-1/2, y, -z-1/2'
'x, -y-1/2, z'
'-x-1/2, y-1/2, z-1/2'

loop_
_atom_site_label
_atom_site_type_symbol
_atom_site_fract_x
_atom_site_fract_y
_atom_site_fract_z
_atom_site_U_iso_or_equiv
_atom_site_adp_type
_atom_site_occupancy
_atom_site_site_symmetry_order
_atom_site_calc_flag
_atom_site_refinement_flags_posn
_atom_site_refinement_flags_adp
_atom_site_refinement_flags_occupancy
_atom_site_disorder_assembly
_atom_site_disorder_group
W1 W 0.38737(2) 0.67825(2) 0.67566(4) 0.01278(12) Uani 1 1 d . . . . .
Se1 Se 0.28687(8) 0.750000 0.46023(16) 0.0196(2) Uani 1 2 d S T P . .
Se2 Se 0.53837(7) 0.750000 0.77303(16) 0.0172(2) Uani 1 2 d S T P . .
Se3 Se 0.41136(7) 0.750000 0.99165(15) 0.0150(2) Uani 1 2 d S T P . .
Cl1 Cl 0.23925(11) 0.65685(8) 0.8680(2) 0.0176(3) Uani 1 1 d . . . . .
Cl2 Cl 0.46014(12) 0.58353(8) 0.8481(3) 0.0194(3) Uani 1 1 d . . . . .
Cl3 Cl 0.49668(12) 0.65751(9) 0.4048(2) 0.0200(3) Uani 1 1 d . . . . .
S1 S 0.29753(13) 0.57226(9) 0.5268(3) 0.0198(4) Uani 1 1 d . . . . .
C1 C 0.1917(5) 0.5953(4) 0.3788(12) 0.0256(17) Uani 1 1 d . . . . .
H1A H 0.146983 0.623438 0.458935 0.038 Uiso 1 1 calc GR . . . .
H1B H 0.157515 0.553610 0.335697 0.038 Uiso 1 1 calc GR . . . .
H1C H 0.213119 0.621199 0.261320 0.038 Uiso 1 1 calc GR . . . .
C2 C 0.3693(6) 0.5273(4) 0.3469(13) 0.0292(18) Uani 1 1 d . . . . .
H2A H 0.378792 0.556230 0.228880 0.044 Uiso 1 1 calc GR . . . .
H2B H 0.335084 0.485152 0.308141 0.044 Uiso 1 1 calc GR . . . .
H2C H 0.433449 0.515760 0.404599 0.044 Uiso 1 1 calc GR . . . .

loop_
_atom_site_aniso_label
_atom_site_aniso_U_11
_atom_site_aniso_U_22
_atom_site_aniso_U_33
_atom_site_aniso_U_23
_atom_site_aniso_U_13
_atom_site_aniso_U_12
W1 0.01179(17) 0.01485(18) 0.01170(18) -0.00109(11) 0.00024(11) 0.00157(11)
Se1 0.0191(5) 0.0212(5) 0.0184(5) 0.000 -0.0017(4) 0.000
Se2 0.0127(5) 0.0182(5) 0.0206(5) 0.000 0.0008(4) 0.000
Se3 0.0170(5) 0.0163(5) 0.0117(5) 0.000 -0.0007(4) 0.000
Cl1 0.0143(7) 0.0182(8) 0.0204(8) 0.0008(6) 0.0024(6) -0.0011(6)
Cl2 0.0205(8) 0.0158(8) 0.0219(8) 0.0008(6) -0.0036(7) 0.0045(6)
Cl3 0.0183(8) 0.0264(8) 0.0154(8) -0.0022(7) 0.0047(6) 0.0046(7)
S1 0.0205(8) 0.0214(8) 0.0174(8) -0.0010(7) -0.0003(7) -0.0015(7)
C1 0.017(3) 0.032(4) 0.028(4) 0.002(3) -0.003(3) -0.004(3)
C2 0.024(4) 0.029(4) 0.035(5) -0.010(4) -0.003(3) 0.001(3)

loop_
_atom_type_symbol
_atom_type_description
_atom_type_scat_dispersion_real
_atom_type_scat_dispersion_imag
_atom_type_scat_source
C C 0.0181 0.0091 'International Tables Vol C Tables 4.2.6.8 and 6.1.1.4'
H H 0.0000 0.0000 'International Tables Vol C Tables 4.2.6.8 and 6.1.1.4'
Cl Cl 0.3639 0.7018 'International Tables Vol C Tables 4.2.6.8 and 6.1.1.4'
S S 0.3331 0.5567 'International Tables Vol C Tables 4.2.6.8 and 6.1.1.4'
Se Se -0.7943 1.1372 'International Tables Vol C Tables 4.2.6.8 and 6.1.1.4'
W W -5.4734 5.5774 'International Tables Vol C Tables 4.2.6.8 and 6.1.1.4'

loop_
_geom_angle_atom_site_label_1
_geom_angle_atom_site_label_2
_geom_angle_atom_site_label_3
_geom_angle
_geom_angle_site_symmetry_1
_geom_angle_site_symmetry_3
_geom_angle_publ_flag
Se1 W1 W1 54.806(16) . 7_575 ?
Se1 W1 Se2 106.56(3) . . ?
Se1 W1 Se3 104.29(3) . . ?
Se1 W1 S1 88.14(4) . . ?
Se2 W1 W1 56.946(14) . 7_575 ?
Se2 W1 S1 154.96(4) . . ?
Se3 W1 W1 56.801(14) . 7_575 ?
Se3 W1 Se2 52.38(3) . . ?
Se3 W1 S1 144.32(4) . . ?
Cl1 W1 W1 99.92(4) . 7_575 ?
Cl1 W1 Se1 87.04(5) . . ?
Cl1 W1 Se2 128.45(5) . . ?
Cl1 W1 Se3 76.17(5) . . ?
Cl1 W1 S1 71.16(6) . . ?
Cl2 W1 W1 140.58(4) . 7_575 ?
Cl2 W1 Se1 164.47(5) . . ?
Cl2 W1 Se2 88.23(4) . . ?
Cl2 W1 Se3 88.37(4) . . ?
Cl2 W1 Cl1 87.33(6) . . ?
Cl2 W1 S1 76.35(6) . . ?
Cl3 W1 W1 99.80(4) . 7_575 ?
Cl3 W1 Se1 89.79(5) . . ?
Cl3 W1 Se2 77.74(5) . . ?
Cl3 W1 Se3 130.11(5) . . ?
Cl3 W1 Cl1 153.31(6) . . ?
Cl3 W1 Cl2 88.76(6) . . ?
Cl3 W1 S1 82.26(6) . . ?
S1 W1 W1 142.71(4) . 7_575 ?
W1 Se1 W1 70.39(3) 7_575 . ?
W1 Se2 W1 66.11(3) 7_575 . ?
Se3 Se2 W1 63.58(3) . 7_575 ?
Se3 Se2 W1 63.58(3) . . ?
W1 Se3 W1 66.40(3) 7_575 . ?
Se2 Se3 W1 64.03(3) . . ?
Se2 Se3 W1 64.03(3) . 7_575 ?
C1 S1 W1 112.7(3) . . ?
C2 S1 W1 113.2(3) . . ?
C2 S1 C1 100.8(4) . . ?
S1 C1 H1A 109.5 . . ?
S1 C1 H1B 109.5 . . ?
S1 C1 H1C 109.5 . . ?
H1A C1 H1B 109.5 . . ?
H1A C1 H1C 109.5 . . ?
H1B C1 H1C 109.5 . . ?
S1 C2 H2A 109.5 . . ?
S1 C2 H2B 109.5 . . ?
S1 C2 H2C 109.5 . . ?
H2A C2 H2B 109.5 . . ?
H2A C2 H2C 109.5 . . ?
H2B C2 H2C 109.5 . . ?

loop_
_geom_bond_atom_site_label_1
_geom_bond_atom_site_label_2
_geom_bond_distance
_geom_bond_site_symmetry_2
_geom_bond_publ_flag
W1 W1 2.8021(6) 7_575 ?
W1 Se1 2.4310(9) . ?
W1 Se2 2.5687(9) . ?
W1 Se3 2.5589(9) . ?
W1 Cl1 2.4259(16) . ?
W1 Cl2 2.3944(16) . ?
W1 Cl3 2.3791(16) . ?
W1 S1 2.6017(18) . ?
Se2 Se3 2.2633(14) . ?
S1 C1 1.803(8) . ?
S1 C2 1.782(8) . ?
C1 H1A 0.9800 . ?
C1 H1B 0.9800 . ?
C1 H1C 0.9800 . ?
C2 H2A 0.9800 . ?
C2 H2B 0.9800 . ?
C2 H2C 0.9800 . ?
